data_4315111
loop_
_publ_author_name
'Xia Li'
'Benlai Wu'
'Ruiying Wang'
'Hongyun Zhang'
'Caoyuan Niu'
'Yunyin Niu'
'Hongwei Hou'

_publ_section_title
;
 Hierarchical Assembly of Extended Coordination Networks Constructed by
 Novel Metallacalix[4]arenes Building Blocks
;
_journal_name_full 'Inorganic Chemistry'
_journal_page_first 2600
_journal_page_last 2613
_journal_paper_doi 10.1021/ic901113p
_journal_volume 49
_journal_year 2010
_chemical_formula_sum 'C60 H44 N16 Ni4 O20'
_chemical_formula_weight 1543.95
_chemical_name_systematic
; 
 ? 
;
_space_group_IT_number 88
_symmetry_cell_setting tetragonal
_symmetry_space_group_name_Hall '-I 4ad'
_symmetry_space_group_name_H-M 'I 41/a :2'
_atom_sites_solution_hydrogens geom
_atom_sites_solution_primary direct
_atom_sites_solution_secondary difmap
_audit_creation_method SHELXL-97
_cell_angle_alpha 90.00
_cell_angle_beta 90.00
_cell_angle_gamma 90.00
_cell_formula_units_Z 4
_cell_length_a 14.0670(7)
_cell_length_b 14.0670(7)
_cell_length_c 39.336(4)
_cell_measurement_temperature 291(2)
_cell_measurement_theta_max 28.34
_cell_measurement_theta_min 2.91
_cell_volume 7783.8(10)
_computing_cell_refinement CrystalClear
_computing_data_collection 'CrystalClear (Rigaku, 2000)'
_computing_data_reduction CrystalClear
_computing_molecular_graphics SHELXL97
_computing_publication_material 'SHELXTL (Sheldrick, 1997b)'
_computing_structure_refinement 'SHELXL-97 (Sheldrick, 1997)'
_computing_structure_solution 'SHELXS-97 (Sheldrick, 1990)'
_diffrn_ambient_temperature 291(2)
_diffrn_measured_fraction_theta_full 0.975
_diffrn_measured_fraction_theta_max 0.975
_diffrn_measurement_device_type 'Mercury CCD'
_diffrn_measurement_method '\w scan'
_diffrn_radiation_monochromator graphite
_diffrn_radiation_source 'fine-focus sealed tube'
_diffrn_radiation_type MoK\a
_diffrn_radiation_wavelength 0.71073
_diffrn_reflns_av_R_equivalents 0.0610
_diffrn_reflns_av_sigmaI/netI 0.0332
_diffrn_reflns_limit_h_max 16
_diffrn_reflns_limit_h_min -16
_diffrn_reflns_limit_k_max 16
_diffrn_reflns_limit_k_min -16
_diffrn_reflns_limit_l_max 46
_diffrn_reflns_limit_l_min -46
_diffrn_reflns_number 27772
_diffrn_reflns_theta_full 24.99
_diffrn_reflns_theta_max 24.99
_diffrn_reflns_theta_min 2.91
_exptl_absorpt_coefficient_mu 1.026
_exptl_absorpt_correction_T_max 0.8826
_exptl_absorpt_correction_T_min 0.8451
_exptl_absorpt_correction_type multi-scan
_exptl_absorpt_process_details '(CrystalClear; Rigaku, 2000)'
_exptl_crystal_colour green
_exptl_crystal_density_diffrn 1.317
_exptl_crystal_density_method 'not measured'
_exptl_crystal_description rhombus
_exptl_crystal_F_000 3152
_exptl_crystal_size_max 0.257
_exptl_crystal_size_mid 0.138
_exptl_crystal_size_min 0.124
_refine_diff_density_max 1.445
_refine_diff_density_min -0.477
_refine_diff_density_rms 0.129
_refine_ls_extinction_coef 0.0003(3)
_refine_ls_extinction_expression Fc^*^=kFc[1+0.001xFc^2^\l^3^/sin(2\q)]^-1/4^
_refine_ls_extinction_method SHELXL
_refine_ls_goodness_of_fit_ref 1.078
_refine_ls_hydrogen_treatment mixed
_refine_ls_matrix_type full
_refine_ls_number_parameters 230
_refine_ls_number_reflns 3349
_refine_ls_number_restraints 1
_refine_ls_restrained_S_all 1.078
_refine_ls_R_factor_all 0.0825
_refine_ls_R_factor_gt 0.0660
_refine_ls_shift/su_max 0.000
_refine_ls_shift/su_mean 0.000
_refine_ls_structure_factor_coef Fsqd
_refine_ls_weighting_details 'calc w=1/[\s^2^(Fo^2^)+(0.1294P)^2^+29.6835P] where P=(Fo^2^+2Fc^2^)/3'
_refine_ls_weighting_scheme calc
_refine_ls_wR_factor_gt 0.1872
_refine_ls_wR_factor_ref 0.2067
_reflns_number_gt 2642
_reflns_number_total 3349
_reflns_threshold_expression >2sigma(I)
_cod_data_source_file ic901113p_si_002_4.cif
_cod_data_source_block 4:
_cod_depositor_comments
;
The following automatic conversions were performed:

'_symmetry_cell_setting' value 'Tetragonal' changed to 'tetragonal'
according to the built-in table from CIF Core dictionary named
'cif_core.dic' version 2.4.1 from
2010-06-29.

'_exptl_absorpt_correction_type' value 'Multi-scan'
changed to 'multi-scan' according to the built-in table from CIF Core
dictionary named 'cif_core.dic' version 2.4.1 from 2010-06-29.

Automatic conversion script
Id: cif_fix_values 1646 2011-03-28 12:23:43Z adriana 
;
_cod_original_cell_volume 7783.8(9)
_cod_original_sg_symbol_H-M 'I 41/a'
_cod_database_code 4315111

loop_
_symmetry_equiv_pos_as_xyz
'x, y, z'
'-y+3/4, x+1/4, z+1/4'
'-x, -y+1/2, z'
'y+1/4, -x+1/4, z+1/4'
'x+1/2, y+1/2, z+1/2'
'-y+5/4, x+3/4, z+3/4'
'-x+1/2, -y+1, z+1/2'
'y+3/4, -x+3/4, z+3/4'
'-x, -y, -z'
'y-3/4, -x-1/4, -z-1/4'
'x, y-1/2, -z'
'-y-1/4, x-1/4, -z-1/4'
'-x+1/2, -y+1/2, -z+1/2'
'y-1/4, -x+1/4, -z+1/4'
'x+1/2, y, -z+1/2'
'-y+1/4, x+1/4, -z+1/4'

loop_
_atom_site_label
_atom_site_type_symbol
_atom_site_fract_x
_atom_site_fract_y
_atom_site_fract_z
_atom_site_U_iso_or_equiv
_atom_site_adp_type
_atom_site_occupancy
_atom_site_symmetry_multiplicity
_atom_site_calc_flag
_atom_site_refinement_flags
_atom_site_disorder_assembly
_atom_site_disorder_group
Ni1 Ni 0.32237(4) 0.53389(4) 0.087771(14) 0.0264(3) Uani 1 1 d . . .
O1 O 0.1855(4) 0.4690(3) 0.16211(12) 0.0637(16) Uani 1 1 d . . .
O2 O 0.1310(3) 0.5658(3) 0.20114(10) 0.0495(11) Uani 1 1 d . . .
O3 O 0.1383(3) 0.7310(3) 0.21805(10) 0.0500(11) Uani 1 1 d . . .
O4 O 0.2078(3) 0.8623(2) 0.20039(9) 0.0364(9) Uani 1 1 d . . .
O5 O 0.2818(3) 0.4083(3) 0.10953(11) 0.0438(10) Uani 1 1 d D . .
H5A H 0.2494 0.4195 0.1270 0.066 Uiso 1 1 calc R . .
N1 N 0.2597(3) 0.6280(3) 0.12408(10) 0.0266(9) Uani 1 1 d . . .
N2 N 0.2637(3) 0.7819(3) 0.14121(9) 0.0259(9) Uani 1 1 d . . .
N3 N 0.3564(3) 0.6649(3) 0.06612(10) 0.0286(9) Uani 1 1 d . . .
N4 N 0.1980(3) 0.5275(3) 0.05618(10) 0.0319(9) Uani 1 1 d . . .
C1 C 0.1769(4) 0.5503(4) 0.17284(14) 0.0367(12) Uani 1 1 d . . .
C2 C 0.2167(3) 0.6346(3) 0.15524(11) 0.0274(10) Uani 1 1 d . . .
C3 C 0.2191(3) 0.7284(3) 0.16539(11) 0.0273(10) Uani 1 1 d . . .
C4 C 0.1869(4) 0.7778(3) 0.19640(12) 0.0318(11) Uani 1 1 d . . .
C5 C 0.2848(3) 0.7182(3) 0.11685(11) 0.0262(10) Uani 1 1 d . . .
C6 C 0.3239(3) 0.7398(3) 0.08333(11) 0.0279(10) Uani 1 1 d . . .
C7 C 0.3189(4) 0.8305(4) 0.06930(13) 0.0393(13) Uani 1 1 d . . .
H7A H 0.2946 0.8823 0.0821 0.047 Uiso 1 1 calc R . .
C8 C 0.3501(5) 0.8437(4) 0.03608(13) 0.0432(13) Uani 1 1 d . . .
H8A H 0.3467 0.9044 0.0256 0.052 Uiso 1 1 calc R . .
C9 C 0.3865(4) 0.7661(4) 0.01869(13) 0.0436(14) Uani 1 1 d . . .
H9A H 0.4098 0.7729 -0.0038 0.052 Uiso 1 1 calc R . .
C10 C 0.3882(4) 0.6793(4) 0.03453(12) 0.0367(12) Uani 1 1 d . . .
H10A H 0.4133 0.6266 0.0224 0.044 Uiso 1 1 calc R . .
C11 C 0.2062(4) 0.5316(5) 0.02225(14) 0.0429(14) Uani 1 1 d . . .
H11A H 0.2678 0.5422 0.0131 0.051 Uiso 1 1 calc R . .
C12 C 0.1328(4) 0.5217(5) -0.00001(14) 0.0424(13) Uani 1 1 d . . .
H12A H 0.1443 0.5260 -0.0238 0.051 Uiso 1 1 calc R . .
C13 C 0.0411(3) 0.5052(4) 0.01177(13) 0.0321(11) Uani 1 1 d . . .
C14 C 0.0313(4) 0.5008(5) 0.04688(14) 0.0430(14) Uani 1 1 d . . .
H14A H -0.0295 0.4893 0.0565 0.052 Uiso 1 1 calc R . .
C15 C 0.1093(4) 0.5130(5) 0.06796(13) 0.0405(13) Uani 1 1 d . . .
H15A H 0.0997 0.5110 0.0919 0.049 Uiso 1 1 calc R . .
H5B H 0.329(3) 0.377(5) 0.1177(17) 0.061 Uiso 1 1 d D . .

loop_
_atom_site_aniso_label
_atom_site_aniso_U_11
_atom_site_aniso_U_22
_atom_site_aniso_U_33
_atom_site_aniso_U_23
_atom_site_aniso_U_13
_atom_site_aniso_U_12
Ni1 0.0267(4) 0.0292(4) 0.0231(4) -0.0057(2) -0.0008(2) -0.0002(2)
O1 0.101(4) 0.033(2) 0.057(3) -0.0074(19) 0.038(3) -0.019(2)
O2 0.069(3) 0.038(2) 0.042(2) 0.0006(17) 0.027(2) -0.0140(19)
O3 0.070(3) 0.042(2) 0.038(2) -0.0026(17) 0.033(2) -0.011(2)
O4 0.047(2) 0.035(2) 0.0269(18) -0.0066(14) 0.0153(15) -0.0055(16)
O5 0.048(2) 0.037(2) 0.047(2) -0.0009(17) 0.0039(18) -0.0011(17)
N1 0.027(2) 0.030(2) 0.0224(19) -0.0015(16) 0.0035(15) -0.0014(16)
N2 0.029(2) 0.027(2) 0.0216(19) -0.0007(15) 0.0055(15) 0.0006(16)
N3 0.027(2) 0.036(2) 0.023(2) -0.0059(16) 0.0055(16) -0.0055(17)
N4 0.026(2) 0.036(2) 0.033(2) -0.0068(18) -0.0029(17) 0.0020(17)
C1 0.041(3) 0.035(3) 0.034(3) -0.002(2) 0.011(2) -0.002(2)
C2 0.027(2) 0.033(3) 0.023(2) -0.0025(19) 0.0028(18) -0.0024(19)
C3 0.031(3) 0.031(3) 0.019(2) -0.0011(18) 0.0062(18) -0.005(2)
C4 0.040(3) 0.029(3) 0.027(2) -0.005(2) 0.012(2) -0.001(2)
C5 0.029(2) 0.027(2) 0.023(2) -0.0042(18) 0.0008(18) -0.0031(19)
C6 0.029(2) 0.033(3) 0.022(2) -0.0022(19) 0.0032(18) -0.004(2)
C7 0.054(3) 0.032(3) 0.032(3) -0.004(2) 0.011(2) -0.003(2)
C8 0.059(4) 0.040(3) 0.030(3) 0.005(2) 0.008(2) -0.009(3)
C9 0.056(4) 0.052(3) 0.023(3) -0.004(2) 0.011(2) -0.018(3)
C10 0.043(3) 0.045(3) 0.021(2) -0.010(2) 0.009(2) -0.006(2)
C11 0.029(3) 0.063(4) 0.036(3) -0.007(3) 0.002(2) -0.003(2)
C12 0.031(3) 0.068(4) 0.028(3) -0.004(3) -0.002(2) -0.001(3)
C13 0.028(3) 0.035(3) 0.033(3) -0.003(2) -0.004(2) 0.001(2)
C14 0.028(3) 0.068(4) 0.033(3) 0.001(3) -0.001(2) -0.004(3)
C15 0.032(3) 0.063(4) 0.027(3) 0.000(2) 0.000(2) -0.005(3)

loop_
_atom_type_symbol
_atom_type_description
_atom_type_scat_dispersion_real
_atom_type_scat_dispersion_imag
_atom_type_scat_source
C C 0.0033 0.0016 'International Tables Vol C Tables 4.2.6.8 and 6.1.1.4'
H H 0.0000 0.0000 'International Tables Vol C Tables 4.2.6.8 and 6.1.1.4'
N N 0.0061 0.0033 'International Tables Vol C Tables 4.2.6.8 and 6.1.1.4'
O O 0.0106 0.0060 'International Tables Vol C Tables 4.2.6.8 and 6.1.1.4'
Ni Ni 0.3393 1.1124 'International Tables Vol C Tables 4.2.6.8 and 6.1.1.4'

loop_
_geom_angle_atom_site_label_1
_geom_angle_atom_site_label_2
_geom_angle_atom_site_label_3
_geom_angle
_geom_angle_site_symmetry_1
_geom_angle_site_symmetry_3
_geom_angle_publ_flag
O5 Ni1 O4 88.91(16) . 16_655 ?
O5 Ni1 N3 176.88(16) . . ?
O4 Ni1 N3 93.38(15) 16_655 . ?
O5 Ni1 N1 98.06(15) . . ?
O4 Ni1 N1 173.02(15) 16_655 . ?
N3 Ni1 N1 79.64(15) . . ?
O5 Ni1 N4 88.77(17) . . ?
O4 Ni1 N4 85.42(14) 16_655 . ?
N3 Ni1 N4 89.30(16) . . ?
N1 Ni1 N4 94.40(15) . . ?
O5 Ni1 N2 89.52(15) . 16_655 ?
O4 Ni1 N2 78.10(13) 16_655 16_655 ?
N3 Ni1 N2 93.03(15) . 16_655 ?
N1 Ni1 N2 102.13(14) . 16_655 ?
N4 Ni1 N2 163.46(15) . 16_655 ?
C4 O4 Ni1 117.4(3) . 14_565 ?
Ni1 O5 H5A 109.5 . . ?
Ni1 O5 H5B 112(5) . . ?
H5A O5 H5B 102.1 . . ?
C5 N1 C2 103.9(4) . . ?
C5 N1 Ni1 109.5(3) . . ?
C2 N1 Ni1 145.3(3) . . ?
C5 N2 C3 103.4(4) . . ?
C5 N2 Ni1 148.1(3) . 14_565 ?
C3 N2 Ni1 107.9(3) . 14_565 ?
C6 N3 C10 117.9(4) . . ?
C6 N3 Ni1 114.3(3) . . ?
C10 N3 Ni1 126.2(3) . . ?
C11 N4 C15 115.4(4) . . ?
C11 N4 Ni1 120.2(3) . . ?
C15 N4 Ni1 124.2(3) . . ?
O1 C1 O2 119.9(5) . . ?
O1 C1 C2 123.3(5) . . ?
O2 C1 C2 116.8(4) . . ?
N1 C2 C3 108.2(4) . . ?
N1 C2 C1 122.0(4) . . ?
C3 C2 C1 129.8(4) . . ?
N2 C3 C2 109.7(4) . . ?
N2 C3 C4 117.3(4) . . ?
C2 C3 C4 133.0(4) . . ?
O4 C4 O3 122.7(4) . . ?
O4 C4 C3 119.0(4) . . ?
O3 C4 C3 118.3(4) . . ?
N2 C5 N1 114.8(4) . . ?
N2 C5 C6 126.0(4) . . ?
N1 C5 C6 119.0(4) . . ?
N3 C6 C7 122.7(4) . . ?
N3 C6 C5 115.0(4) . . ?
C7 C6 C5 122.0(4) . . ?
C8 C7 C6 118.6(5) . . ?
C8 C7 H7A 120.7 . . ?
C6 C7 H7A 120.7 . . ?
C9 C8 C7 118.3(5) . . ?
C9 C8 H8A 120.8 . . ?
C7 C8 H8A 120.8 . . ?
C10 C9 C8 118.9(5) . . ?
C10 C9 H9A 120.5 . . ?
C8 C9 H9A 120.5 . . ?
N3 C10 C9 123.5(5) . . ?
N3 C10 H10A 118.2 . . ?
C9 C10 H10A 118.2 . . ?
N4 C11 C12 124.7(5) . . ?
N4 C11 H11A 117.6 . . ?
C12 C11 H11A 117.6 . . ?
C11 C12 C13 120.5(5) . . ?
C11 C12 H12A 119.8 . . ?
C13 C12 H12A 119.8 . . ?
C12 C13 C14 115.5(5) . . ?
C12 C13 C13 122.0(6) . 9_565 ?
C14 C13 C13 122.4(6) . 9_565 ?
C15 C14 C13 120.7(5) . . ?
C15 C14 H14A 119.6 . . ?
C13 C14 H14A 119.6 . . ?
N4 C15 C14 123.1(5) . . ?
N4 C15 H15A 118.5 . . ?
C14 C15 H15A 118.5 . . ?

loop_
_geom_bond_atom_site_label_1
_geom_bond_atom_site_label_2
_geom_bond_distance
_geom_bond_site_symmetry_2
_geom_bond_publ_flag
Ni1 O5 2.044(4) . ?
Ni1 O4 2.060(3) 16_655 ?
Ni1 N3 2.086(4) . ?
Ni1 N1 2.138(4) . ?
Ni1 N4 2.148(4) . ?
Ni1 N2 2.229(4) 16_655 ?
O1 C1 1.225(7) . ?
O2 C1 1.305(6) . ?
O3 C4 1.275(6) . ?
O4 C4 1.235(6) . ?
O4 Ni1 2.060(3) 14_565 ?
O5 H5A 0.8400 . ?
O5 H5B 0.862(10) . ?
N1 C5 1.347(6) . ?
N1 C2 1.370(6) . ?
N2 C5 1.345(6) . ?
N2 C3 1.365(6) . ?
N2 Ni1 2.229(4) 14_565 ?
N3 C6 1.333(6) . ?
N3 C10 1.336(6) . ?
N4 C11 1.341(7) . ?
N4 C15 1.346(7) . ?
C1 C2 1.483(7) . ?
C2 C3 1.380(7) . ?
C3 C4 1.475(6) . ?
C5 C6 1.461(6) . ?
C6 C7 1.392(7) . ?
C7 C8 1.391(7) . ?
C7 H7A 0.9500 . ?
C8 C9 1.387(9) . ?
C8 H8A 0.9500 . ?
C9 C10 1.370(8) . ?
C9 H9A 0.9500 . ?
C10 H10A 0.9500 . ?
C11 C12 1.362(8) . ?
C11 H11A 0.9500 . ?
C12 C13 1.389(8) . ?
C12 H12A 0.9500 . ?
C13 C14 1.389(7) . ?
C13 C13 1.489(10) 9_565 ?
C14 C15 1.386(8) . ?
C14 H14A 0.9500 . ?
C15 H15A 0.9500 . ?

loop_
_geom_torsion_atom_site_label_1
_geom_torsion_atom_site_label_2
_geom_torsion_atom_site_label_3
_geom_torsion_atom_site_label_4
_geom_torsion
_geom_torsion_site_symmetry_1
_geom_torsion_site_symmetry_2
_geom_torsion_site_symmetry_3
_geom_torsion_site_symmetry_4
_geom_torsion_publ_flag
O5 Ni1 N1 C5 174.2(3) . . . . ?
O4 Ni1 N1 C5 -8.2(14) 16_655 . . . ?
N3 Ni1 N1 C5 -7.9(3) . . . . ?
N4 Ni1 N1 C5 -96.4(3) . . . . ?
N2 Ni1 N1 C5 83.0(3) 16_655 . . . ?
O5 Ni1 N1 C2 10.5(6) . . . . ?
O4 Ni1 N1 C2 -172.0(10) 16_655 . . . ?
N3 Ni1 N1 C2 -171.7(6) . . . . ?
N4 Ni1 N1 C2 99.8(6) . . . . ?
N2 Ni1 N1 C2 -80.8(6) 16_655 . . . ?
O5 Ni1 N3 C6 41(3) . . . . ?
O4 Ni1 N3 C6 178.6(3) 16_655 . . . ?
N1 Ni1 N3 C6 -1.3(3) . . . . ?
N4 Ni1 N3 C6 93.3(3) . . . . ?
N2 Ni1 N3 C6 -103.1(3) 16_655 . . . ?
O5 Ni1 N3 C10 -124(3) . . . . ?
O4 Ni1 N3 C10 13.6(4) 16_655 . . . ?
N1 Ni1 N3 C10 -166.4(5) . . . . ?
N4 Ni1 N3 C10 -71.8(4) . . . . ?
N2 Ni1 N3 C10 91.8(4) 16_655 . . . ?
O5 Ni1 N4 C11 -124.5(4) . . . . ?
O4 Ni1 N4 C11 -35.5(4) 16_655 . . . ?
N3 Ni1 N4 C11 58.0(4) . . . . ?
N1 Ni1 N4 C11 137.5(4) . . . . ?
N2 Ni1 N4 C11 -40.3(8) 16_655 . . . ?
O5 Ni1 N4 C15 50.9(5) . . . . ?
O4 Ni1 N4 C15 139.9(5) 16_655 . . . ?
N3 Ni1 N4 C15 -126.7(5) . . . . ?
N1 Ni1 N4 C15 -47.1(5) . . . . ?
N2 Ni1 N4 C15 135.0(6) 16_655 . . . ?
C5 N1 C2 C3 -0.8(5) . . . . ?
Ni1 N1 C2 C3 163.5(4) . . . . ?
C5 N1 C2 C1 179.4(5) . . . . ?
Ni1 N1 C2 C1 -16.3(9) . . . . ?
O1 C1 C2 N1 5.3(9) . . . . ?
O2 C1 C2 N1 -174.9(5) . . . . ?
O1 C1 C2 C3 -174.5(6) . . . . ?
O2 C1 C2 C3 5.4(9) . . . . ?
C5 N2 C3 C2 1.3(5) . . . . ?
Ni1 N2 C3 C2 -172.0(3) 14_565 . . . ?
C5 N2 C3 C4 179.4(4) . . . . ?
Ni1 N2 C3 C4 6.1(5) 14_565 . . . ?
N1 C2 C3 N2 -0.4(6) . . . . ?
C1 C2 C3 N2 179.4(5) . . . . ?
N1 C2 C3 C4 -178.0(5) . . . . ?
C1 C2 C3 C4 1.8(9) . . . . ?
Ni1 O4 C4 O3 -178.5(4) 14_565 . . . ?
Ni1 O4 C4 C3 1.5(6) 14_565 . . . ?
N2 C3 C4 O4 -5.6(7) . . . . ?
C2 C3 C4 O4 171.9(5) . . . . ?
N2 C3 C4 O3 174.4(5) . . . . ?
C2 C3 C4 O3 -8.1(9) . . . . ?
C3 N2 C5 N1 -2.0(5) . . . . ?
Ni1 N2 C5 N1 166.0(4) 14_565 . . . ?
C3 N2 C5 C6 172.7(5) . . . . ?
Ni1 N2 C5 C6 -19.4(9) 14_565 . . . ?
C2 N1 C5 N2 1.7(5) . . . . ?
Ni1 N1 C5 N2 -168.8(3) . . . . ?
C2 N1 C5 C6 -173.3(4) . . . . ?
Ni1 N1 C5 C6 16.1(5) . . . . ?
C10 N3 C6 C7 2.3(7) . . . . ?
Ni1 N3 C6 C7 -164.1(4) . . . . ?
C10 N3 C6 C5 176.3(4) . . . . ?
Ni1 N3 C6 C5 9.9(5) . . . . ?
N2 C5 C6 N3 167.3(4) . . . . ?
N1 C5 C6 N3 -18.2(6) . . . . ?
N2 C5 C6 C7 -18.6(8) . . . . ?
N1 C5 C6 C7 155.9(5) . . . . ?
N3 C6 C7 C8 -0.8(8) . . . . ?
C5 C6 C7 C8 -174.4(5) . . . . ?
C6 C7 C8 C9 -1.1(9) . . . . ?
C7 C8 C9 C10 1.5(9) . . . . ?
C6 N3 C10 C9 -1.9(8) . . . . ?
Ni1 N3 C10 C9 162.7(4) . . . . ?
C8 C9 C10 N3 0.1(9) . . . . ?
C15 N4 C11 C12 -0.4(9) . . . . ?
Ni1 N4 C11 C12 175.3(5) . . . . ?
N4 C11 C12 C13 -0.5(10) . . . . ?
C11 C12 C13 C14 0.5(9) . . . . ?
C11 C12 C13 C13 179.5(6) . . . 9_565 ?
C12 C13 C14 C15 0.4(9) . . . . ?
C13 C13 C14 C15 -178.5(7) 9_565 . . . ?
C11 N4 C15 C14 1.4(9) . . . . ?
Ni1 N4 C15 C14 -174.1(5) . . . . ?
C13 C14 C15 N4 -1.5(10) . . . . ?
